data_2243510
loop_
_publ_author_name
'Turnbull, Douglas'
'Gerken, Michael'

_publ_section_title
;
 Crystal structure of an ordered [WOF~5~]^{-^} salt: (1,10-phen-H)[WOF~5~]
 (1,10-phen = 1,10-phenanthroline)
;
_journal_coeditor_code CQ2038
_journal_issue 8
_journal_name_full 'Acta Crystallographica Section E'
_journal_page_first 1345
_journal_page_last 1348
_journal_paper_doi 10.1107/S2056989020009767
_journal_volume 76
_journal_year 2020
_chemical_formula_iupac '(C12 H9 N2) [W O F5]'
_chemical_formula_moiety 'C12 H9 N2, F5 O W'
_chemical_formula_sum 'C12 H9 F5 N2 O W'
_chemical_formula_weight 476.06
_chemical_name_systematic
;
1,10-Phenanthrolinium pentafluoridooxidotungstate(VI)
;
_space_group_crystal_system monoclinic
_space_group_IT_number 14
_space_group_name_Hall '-P 2yn'
_space_group_name_H-M_alt 'P 1 21/n 1'
_atom_sites_solution_hydrogens mixed
_atom_sites_solution_primary dual
_audit_creation_method
;
Olex2 1.2
(compiled 2018.05.29 svn.r3508 for OlexSys, GUI svn.r5506)
;
_cell_angle_alpha 90
_cell_angle_beta 101.202(3)
_cell_angle_gamma 90
_cell_formula_units_Z 4
_cell_length_a 7.1664(2)
_cell_length_b 15.5088(4)
_cell_length_c 11.6516(4)
_cell_measurement_reflns_used 8493
_cell_measurement_temperature 112.0(3)
_cell_measurement_theta_max 31.4330
_cell_measurement_theta_min 3.5610
_cell_volume 1270.31(7)
_computing_cell_refinement
;
CrysAlisPro (Rigaku OD, 2015)
;
_computing_data_collection
;
CrysAlisPro 1.171.38.43 (Rigaku OD, 2015)
;
_computing_data_reduction
;
CrysAlisPro 1.171.38.43 (Rigaku OD, 2015)
;
_computing_molecular_graphics
;
XP (Sheldrick, 2008)
;
_computing_publication_material
;
<i>OLEX2</i> (Dolomanov <i>et al.</i>,  2009)
and publCIF (Westrip, 2010)
;
_computing_structure_refinement
;
ShelXL (Sheldrick, 2015b)
;
_computing_structure_solution
;
ShelXT (Sheldrick, 2015a)
;
_diffrn_ambient_temperature 112.0(3)
_diffrn_detector 'CCD plate'
_diffrn_measured_fraction_theta_full 0.997
_diffrn_measured_fraction_theta_max 0.997
_diffrn_measurement_device 'four-circle diffractometer'
_diffrn_measurement_device_type 'Rigaku SuperNova, Dual source (Mo and Cu), Pilatus 200/300K'
_diffrn_measurement_method '\w scans'
_diffrn_radiation_monochromator mirror
_diffrn_radiation_probe x-ray
_diffrn_radiation_type MoK\a
_diffrn_radiation_wavelength 0.71073
_diffrn_reflns_av_R_equivalents 0.0330
_diffrn_reflns_av_unetI/netI 0.0214
_diffrn_reflns_limit_h_max 9
_diffrn_reflns_limit_h_min -9
_diffrn_reflns_limit_k_max 20
_diffrn_reflns_limit_k_min -19
_diffrn_reflns_limit_l_max 13
_diffrn_reflns_limit_l_min -15
_diffrn_reflns_number 15835
_diffrn_reflns_theta_full 25.242
_diffrn_reflns_theta_max 27.484
_diffrn_reflns_theta_min 3.361
_diffrn_source 'micro-focus sealed X-ray tube'
_exptl_absorpt_coefficient_mu 9.155
_exptl_absorpt_correction_T_max 0.645
_exptl_absorpt_correction_T_min 0.44708
_exptl_absorpt_correction_type analytical
_exptl_absorpt_process_details
;
[Numeric absorption correction using a multifaceted crystal
model based on expressions derived by
Clark & Reid (1995) implemented in CrysAlisPro
(Rigaku OD, 2015). Empirical absorption correction
using spherical harmonics, implemented in SCALE3 ABSPACK]
;
_exptl_crystal_colour 'clear colourless'
_exptl_crystal_density_diffrn 2.489
_exptl_crystal_description needle
_exptl_crystal_F_000 888
_exptl_crystal_size_max 0.268
_exptl_crystal_size_mid 0.119
_exptl_crystal_size_min 0.063
_refine_diff_density_max 0.971
_refine_diff_density_min -0.830
_refine_ls_extinction_method none
_refine_ls_goodness_of_fit_ref 1.061
_refine_ls_hydrogen_treatment mixed
_refine_ls_matrix_type full
_refine_ls_number_parameters 194
_refine_ls_number_reflns 2908
_refine_ls_number_restraints 0
_refine_ls_restrained_S_all 1.061
_refine_ls_R_factor_all 0.0189
_refine_ls_R_factor_gt 0.0162
_refine_ls_shift/su_max 0.002
_refine_ls_shift/su_mean 0.000
_refine_ls_structure_factor_coef Fsqd
_refine_ls_weighting_details 'w=1/[\s^2^(Fo^2^)+(0.0179P)^2^+0.7231P] where P=(Fo^2^+2Fc^2^)/3'
_refine_ls_weighting_scheme calc
_refine_ls_wR_factor_gt 0.0368
_refine_ls_wR_factor_ref 0.0376
_reflns_number_gt 2652
_reflns_number_total 2908
_reflns_threshold_expression 'I > 2\s(I)'
_cod_data_source_file cq2038sup1.cif
_cod_data_source_block I
_cod_database_code 2243510
_shelx_space_group_comment
;
The symmetry employed for this shelxl refinement is uniquely defined
by the following loop, which should always be used as a source of
symmetry information in preference to the above space-group names.
They are only intended as comments.
;

loop_
_space_group_symop_operation_xyz
'x, y, z'
'-x+1/2, y+1/2, -z+1/2'
'-x, -y, -z'
'x-1/2, -y-1/2, z-1/2'

loop_
_atom_site_type_symbol
_atom_site_label
_atom_site_fract_x
_atom_site_fract_y
_atom_site_fract_z
_atom_site_U_iso_or_equiv
_atom_site_adp_type
_atom_site_calc_flag
_atom_site_occupancy
_atom_site_disorder_assembly
_atom_site_disorder_group
W W1 0.45262(2) 0.57004(2) 0.26707(2) 0.01171(4) Uani d 1 . .
F F1 0.4234(2) 0.44319(10) 0.29168(15) 0.0209(3) Uani d 1 . .
F F2 0.4618(2) 0.57848(10) 0.42837(14) 0.0226(4) Uani d 1 . .
F F3 0.7145(2) 0.54615(11) 0.29703(15) 0.0222(3) Uani d 1 . .
F F4 0.4359(2) 0.53785(11) 0.11094(13) 0.0233(3) Uani d 1 . .
F F5 0.1857(2) 0.56900(10) 0.24578(15) 0.0202(3) Uani d 1 . .
O O1 0.4729(3) 0.67755(13) 0.24458(18) 0.0242(4) Uani d 1 . .
N N1 0.1998(3) 0.35275(14) 0.41042(18) 0.0134(4) Uani d 1 . .
H H1 0.286(4) 0.3659(19) 0.368(2) 0.014(7) Uiso d 1 . .
N N2 0.4933(3) 0.24312(14) 0.39891(19) 0.0154(4) Uani d 1 . .
C C1 0.0520(4) 0.40604(17) 0.4040(2) 0.0172(5) Uani d 1 . .
H H1A 0.041718 0.455156 0.354409 0.021 Uiso calc 1 . .
C C2 -0.0870(4) 0.39002(18) 0.4694(2) 0.0198(6) Uani d 1 . .
H H2 -0.195569 0.426242 0.462155 0.024 Uiso calc 1 . .
C C3 -0.0649(4) 0.32076(17) 0.5449(2) 0.0170(5) Uani d 1 . .
H H3 -0.156152 0.310602 0.592588 0.020 Uiso calc 1 . .
C C4 0.0917(4) 0.26498(17) 0.5518(2) 0.0151(5) Uani d 1 . .
C C5 0.2231(3) 0.28172(16) 0.4800(2) 0.0129(5) Uani d 1 . .
C C6 0.3802(3) 0.22474(16) 0.4765(2) 0.0133(5) Uani d 1 . .
C C7 0.4049(3) 0.15380(17) 0.5530(2) 0.0153(5) Uani d 1 . .
C C8 0.5628(4) 0.10033(18) 0.5500(2) 0.0189(5) Uani d 1 . .
H H8 0.588937 0.052531 0.601602 0.023 Uiso calc 1 . .
C C9 0.6790(4) 0.11795(18) 0.4715(2) 0.0204(6) Uani d 1 . .
H H9 0.785780 0.082457 0.467828 0.024 Uiso calc 1 . .
C C10 0.6365(4) 0.18924(17) 0.3973(2) 0.0190(5) Uani d 1 . .
H H10 0.715470 0.199719 0.342053 0.023 Uiso calc 1 . .
C C11 0.1198(4) 0.19063(17) 0.6274(2) 0.0181(5) Uani d 1 . .
H H11 0.032761 0.178632 0.677319 0.022 Uiso calc 1 . .
C C12 0.2702(4) 0.13793(18) 0.6272(2) 0.0187(5) Uani d 1 . .
H H12 0.287124 0.089145 0.677491 0.022 Uiso calc 1 . .

loop_
_atom_site_aniso_label
_atom_site_aniso_U_11
_atom_site_aniso_U_22
_atom_site_aniso_U_33
_atom_site_aniso_U_12
_atom_site_aniso_U_13
_atom_site_aniso_U_23
W1 0.01223(6) 0.01049(6) 0.01259(6) -0.00060(3) 0.00287(4) 0.00057(4)
F1 0.0272(8) 0.0131(8) 0.0256(8) -0.0023(6) 0.0129(7) -0.0004(6)
F2 0.0277(9) 0.0254(9) 0.0147(8) -0.0001(7) 0.0044(7) -0.0030(6)
F3 0.0153(8) 0.0213(8) 0.0298(9) 0.0018(6) 0.0037(7) 0.0017(7)
F4 0.0282(9) 0.0284(9) 0.0145(7) -0.0049(7) 0.0071(6) -0.0014(7)
F5 0.0121(7) 0.0233(9) 0.0249(8) 0.0003(6) 0.0027(6) -0.0025(6)
O1 0.0249(10) 0.0152(10) 0.0320(11) -0.0003(8) 0.0043(9) 0.0021(8)
N1 0.0137(10) 0.0133(10) 0.0140(10) -0.0023(8) 0.0051(9) -0.0005(8)
N2 0.0162(10) 0.0131(11) 0.0179(11) -0.0016(8) 0.0058(9) 0.0000(9)
C1 0.0209(13) 0.0119(12) 0.0185(13) 0.0018(10) 0.0029(11) 0.0012(10)
C2 0.0179(13) 0.0183(14) 0.0238(14) 0.0031(11) 0.0056(11) -0.0047(11)
C3 0.0167(12) 0.0166(12) 0.0191(13) -0.0019(10) 0.0065(10) -0.0060(10)
C4 0.0151(12) 0.0154(13) 0.0143(12) -0.0044(10) 0.0017(10) -0.0038(10)
C5 0.0131(11) 0.0107(12) 0.0142(11) -0.0015(9) 0.0007(9) -0.0036(10)
C6 0.0127(11) 0.0126(12) 0.0143(11) -0.0022(9) 0.0018(9) -0.0027(9)
C7 0.0158(12) 0.0133(12) 0.0151(12) -0.0025(10) -0.0011(10) -0.0013(10)
C8 0.0210(13) 0.0139(12) 0.0189(13) 0.0024(11) -0.0035(11) 0.0010(11)
C9 0.0185(13) 0.0168(14) 0.0250(14) 0.0034(10) 0.0023(11) -0.0042(11)
C10 0.0152(12) 0.0200(14) 0.0231(13) -0.0010(10) 0.0072(11) -0.0036(11)
C11 0.0220(13) 0.0174(13) 0.0167(12) -0.0040(10) 0.0083(11) -0.0001(10)
C12 0.0232(13) 0.0176(13) 0.0143(12) -0.0047(11) 0.0008(10) 0.0018(10)

loop_
_atom_type_symbol
_atom_type_description
_atom_type_scat_dispersion_real
_atom_type_scat_dispersion_imag
_atom_type_scat_source
C C 0.0033 0.0016 'International Tables Vol C Tables 4.2.6.8 and 6.1.1.4'
H H 0.0000 0.0000 'International Tables Vol C Tables 4.2.6.8 and 6.1.1.4'
F F 0.0171 0.0103 'International Tables Vol C Tables 4.2.6.8 and 6.1.1.4'
N N 0.0061 0.0033 'International Tables Vol C Tables 4.2.6.8 and 6.1.1.4'
O O 0.0106 0.0060 'International Tables Vol C Tables 4.2.6.8 and 6.1.1.4'
W W -0.8490 6.8722 'International Tables Vol C Tables 4.2.6.8 and 6.1.1.4'

loop_
_exptl_crystal_face_index_h
_exptl_crystal_face_index_k
_exptl_crystal_face_index_l
_exptl_crystal_face_perp_dist
-8 -10 -5 0.0437
6 -4 -15 0.1310
8 9 4 0.0190
-7 9 -7 0.0644
-6 -9 -9 0.0683
2 -21 0 0.0398
7 3 9 0.0215
-6 -17 -2 0.0367
6 16 3 0.0197
-1 12 14 0.0891
9 -4 4 0.0255
1 21 -4 0.0475
-4 10 -11 0.0705

loop_
_geom_angle_atom_site_label_1
_geom_angle_atom_site_label_2
_geom_angle_atom_site_label_3
_geom_angle_site_symmetry_1
_geom_angle_site_symmetry_3
_geom_angle
_geom_angle_publ_flag
F2 W1 F1 . . 84.80(7) ?
F2 W1 F3 . . 89.33(7) ?
F2 W1 F5 . . 88.24(7) ?
F3 W1 F1 . . 84.73(7) ?
F3 W1 F5 . . 167.69(7) ?
F4 W1 F1 . . 83.59(7) ?
F4 W1 F2 . . 168.37(7) ?
F4 W1 F3 . . 90.06(7) ?
F4 W1 F5 . . 89.89(7) ?
F5 W1 F1 . . 83.04(7) ?
O1 W1 F1 . . 178.86(8) ?
O1 W1 F2 . . 95.67(8) ?
O1 W1 F3 . . 96.31(8) ?
O1 W1 F4 . . 95.93(9) ?
O1 W1 F5 . . 95.94(8) ?
C1 N1 H1 . . 117.1(19) ?
C1 N1 C5 . . 122.7(2) ?
C5 N1 H1 . . 120.1(19) ?
C10 N2 C6 . . 116.2(2) ?
N1 C1 H1A . . 119.9 ?
N1 C1 C2 . . 120.3(2) ?
C2 C1 H1A . . 119.9 ?
C1 C2 H2 . . 120.5 ?
C3 C2 C1 . . 119.0(3) ?
C3 C2 H2 . . 120.5 ?
C2 C3 H3 . . 119.8 ?
C2 C3 C4 . . 120.5(2) ?
C4 C3 H3 . . 119.8 ?
C3 C4 C11 . . 122.8(2) ?
C5 C4 C3 . . 118.3(2) ?
C5 C4 C11 . . 118.9(2) ?
N1 C5 C4 . . 119.2(2) ?
N1 C5 C6 . . 119.2(2) ?
C4 C5 C6 . . 121.6(2) ?
N2 C6 C5 . . 117.5(2) ?
N2 C6 C7 . . 124.7(2) ?
C7 C6 C5 . . 117.7(2) ?
C6 C7 C8 . . 116.6(2) ?
C6 C7 C12 . . 120.0(2) ?
C8 C7 C12 . . 123.5(2) ?
C7 C8 H8 . . 120.3 ?
C9 C8 C7 . . 119.5(2) ?
C9 C8 H8 . . 120.3 ?
C8 C9 H9 . . 120.7 ?
C8 C9 C10 . . 118.6(2) ?
C10 C9 H9 . . 120.7 ?
N2 C10 C9 . . 124.4(2) ?
N2 C10 H10 . . 117.8 ?
C9 C10 H10 . . 117.8 ?
C4 C11 H11 . . 120.0 ?
C12 C11 C4 . . 119.9(2) ?
C12 C11 H11 . . 120.0 ?
C7 C12 H12 . . 119.1 ?
C11 C12 C7 . . 121.7(2) ?
C11 C12 H12 . . 119.1 ?

loop_
_geom_bond_atom_site_label_1
_geom_bond_atom_site_label_2
_geom_bond_distance
_geom_bond_publ_flag
W1 F1 2.0048(15) ?
W1 F2 1.8724(16) ?
W1 F3 1.8779(15) ?
W1 F4 1.8677(15) ?
W1 F5 1.8809(15) ?
W1 O1 1.698(2) ?
N1 H1 0.89(3) ?
N1 C1 1.334(3) ?
N1 C5 1.359(3) ?
N2 C6 1.357(3) ?
N2 C10 1.326(3) ?
C1 H1A 0.9500 ?
C1 C2 1.389(4) ?
C2 H2 0.9500 ?
C2 C3 1.378(4) ?
C3 H3 0.9500 ?
C3 C4 1.407(4) ?
C4 C5 1.400(4) ?
C4 C11 1.441(4) ?
C5 C6 1.438(4) ?
C6 C7 1.405(4) ?
C7 C8 1.409(4) ?
C7 C12 1.437(4) ?
C8 H8 0.9500 ?
C8 C9 1.379(4) ?
C9 H9 0.9500 ?
C9 C10 1.400(4) ?
C10 H10 0.9500 ?
C11 H11 0.9500 ?
C11 C12 1.353(4) ?
C12 H12 0.9500 ?

loop_
_geom_hbond_atom_site_label_D
_geom_hbond_atom_site_label_H
_geom_hbond_atom_site_label_A
_geom_hbond_site_symmetry_A
_geom_hbond_distance_DH
_geom_hbond_distance_HA
_geom_hbond_distance_DA
_geom_hbond_angle_DHA
_geom_hbond_publ_flag
N1 H1 F1 . 0.89(3) 1.88(3) 2.704(3) 154(3) yes

_cod_database_fobs_code 2243510
